data_1544266
loop_
_publ_author_name
'Wang, Feng'
'Cao, Bei'
'To, Wai-Pong'
'Tse, Chun-Wai'
'Li, Kai'
'Chang, Xiao-Yong'
'Zang, Chao'
'Chan, Sharon Lai-Fung'
'Che, Chi-Ming'

_publ_section_title
;
 The effects of chelating N4ligand coordination on Co(ii)-catalysed
 photochemical conversion of CO2to CO: reaction mechanism and DFT
 calculations
;
_journal_issue 20
_journal_name_full 'Catal. Sci. Technol.'
_journal_page_first 7408
_journal_paper_doi 10.1039/C6CY01265E
_journal_volume 6
_journal_year 2016
_chemical_absolute_configuration syn
_chemical_formula_moiety 'C20 H26 Cl2 Co N4'
_chemical_formula_sum 'C20 H26 Cl2 Co N4'
_chemical_formula_weight 452.28
_chemical_name_systematic C4
_space_group_crystal_system orthorhombic
_space_group_IT_number 20
_space_group_name_Hall 'C 2c 2'
_space_group_name_H-M_alt 'C 2 2 21'
_symmetry_space_group_name_Hall 'C 2c 2'
_symmetry_space_group_name_H-M 'C 2 2 21'
_atom_sites_solution_hydrogens geom
_atom_sites_solution_primary direct
_audit_creation_date 2014-12-16
_audit_creation_method
;
Olex2 1.2
(compiled 2014.11.28 svn.r3106 for OlexSys, GUI svn.r4959)
;
_audit_update_record
;
2015-03-03 deposited with the CCDC.
2016-08-15 downloaded from the CCDC.
;
_cell_angle_alpha 90
_cell_angle_beta 90
_cell_angle_gamma 90
_cell_formula_units_Z 4
_cell_length_a 11.8914(7)
_cell_length_b 12.9438(7)
_cell_length_c 15.3741(9)
_cell_measurement_reflns_used 145
_cell_measurement_temperature 100
_cell_measurement_theta_max 45
_cell_measurement_theta_min 3
_cell_volume 2366.4(2)
_computing_data_reduction SAINT
_computing_molecular_graphics 'Olex2 (Dolomanov et al., 2009)'
_computing_publication_material 'Olex2 (Dolomanov et al., 2009)'
_computing_structure_refinement 'ShelXL (Sheldrick, 2008)'
_computing_structure_solution 'ShelXS (Sheldrick, 2008)'
_diffrn_ambient_temperature 100
_diffrn_measured_fraction_theta_full 0.989
_diffrn_measured_fraction_theta_max 0.986
_diffrn_measurement_device_type 'Bruker Proteum X8'
_diffrn_measurement_method 'Phi and omega scan'
_diffrn_radiation_type CuK\a
_diffrn_radiation_wavelength 1.54178
_diffrn_reflns_av_unetI/netI 0.0340
_diffrn_reflns_Laue_measured_fraction_full 0.989
_diffrn_reflns_Laue_measured_fraction_max 0.986
_diffrn_reflns_limit_h_max 14
_diffrn_reflns_limit_k_max 15
_diffrn_reflns_limit_l_max 18
_diffrn_reflns_number 26322
_diffrn_reflns_point_group_measured_fraction_full 0.983
_diffrn_reflns_point_group_measured_fraction_max 0.980
_diffrn_reflns_theta_full 67.679
_diffrn_reflns_theta_max 67.745
_diffrn_reflns_theta_min 5.050
_exptl_absorpt_coefficient_mu 7.841
_exptl_absorpt_correction_T_max 0.7530
_exptl_absorpt_correction_T_min 0.4637
_exptl_absorpt_correction_type multi-scan
_exptl_absorpt_process_details
;
SADABS-2012/1 (Bruker,2012) was used for absorption correction.
wR2(int) was 0.1539 before and 0.1217 after correction.
The Ratio of minimum to maximum transmission is 0.6158.
The \l/2 correction factor is 0.0015.
;
_exptl_crystal_colour purple
_exptl_crystal_colour_primary purple
_exptl_crystal_density_diffrn 1.261
_exptl_crystal_description block
_exptl_crystal_F_000 940
_exptl_crystal_recrystallization_method 'Re-crystallisation from solvent: '
_exptl_crystal_size_max 0.2
_exptl_crystal_size_mid 0.2
_exptl_crystal_size_min 0.07
_refine_diff_density_max 0.641
_refine_diff_density_min -0.501
_refine_diff_density_rms 0.100
_refine_ls_abs_structure_details
;
 Flack x determined using 831 quotients [(I+)-(I-)]/[(I+)+(I-)]
 (Parsons and Flack (2004), Acta Cryst. A60, s61).
;
_refine_ls_abs_structure_Flack 0.004(10)
_refine_ls_extinction_method none
_refine_ls_goodness_of_fit_ref 1.069
_refine_ls_hydrogen_treatment constr
_refine_ls_matrix_type full
_refine_ls_number_parameters 145
_refine_ls_number_reflns 2120
_refine_ls_number_restraints 14
_refine_ls_restrained_S_all 1.067
_refine_ls_R_factor_all 0.0661
_refine_ls_R_factor_gt 0.0633
_refine_ls_shift/su_max 0.000
_refine_ls_shift/su_mean 0.000
_refine_ls_structure_factor_coef Fsqd
_refine_ls_weighting_details 'w=1/[\s^2^(Fo^2^)+(0.0776P)^2^+17.4115P] where P=(Fo^2^+2Fc^2^)/3'
_refine_ls_weighting_scheme calc
_refine_ls_wR_factor_gt 0.1615
_refine_ls_wR_factor_ref 0.1640
_reflns_Friedel_coverage 0.749
_reflns_Friedel_fraction_full 0.975
_reflns_Friedel_fraction_max 0.972
_reflns_number_gt 2017
_reflns_number_total 2120
_reflns_threshold_expression 'I > 2\s(I)'
_cod_data_source_file c6cy01265e2.cif
_cod_data_source_block cxy145_0m-sr
_cod_database_code 1544266
_shelxl_version_number 2013-4
_shelx_space_group_comment
;
The symmetry employed for this shelxl refinement is uniquely defined
by the following loop, which should always be used as a source of
symmetry information in preference to the above space-group names.
They are only intended as comments.
;
_olex2_refinement_description
;
1. Fixed Uiso
 At 1.2 times of:
  All C(H) groups, All C(H,H) groups
2. Restrained planarity
 N2, C10, C9, C8, C7, C6
 with sigma of 0.1
 N1, C5, C4, C3, C2, C1
 with sigma of 0.1
3. Uiso/Uaniso restraints and constraints
Uanis(N2) = Uanis(N1)
Uanis(C10) = Uanis(C5)
Uanis(C9) = Uanis(C4)
Uanis(C8) = Uanis(C3)
Uanis(C7) = Uanis(C2)
Uanis(C6) = Uanis(C1)
Uanis(C12) = Uanis(C11)
4. Same fragment restrains
{C1, C2, C3, C4, C5} sigma for 1-2: 0.02, 1-3: 0.04
{C6, C7, C8, C9, C10} sigma for 1-2: 0.02, 1-3: 0.04
as
{C1, C2, C3, C4, C5}
5. Others
 Sof(C1)=Sof(C2)=Sof(H2)=Sof(C3)=Sof(H3)=Sof(C4)=Sof(H4)=Sof(C5)=Sof(H5)=
 Sof(C12)=Sof(H12A)=Sof(H12B)=Sof(N1)=1-FVAR(1)
 Sof(C6)=Sof(C7)=Sof(H7)=Sof(C8)=Sof(H8)=Sof(C9)=Sof(H9)=Sof(C10)=Sof(H10)=
 Sof(C11)=Sof(H11A)=Sof(H11B)=Sof(N2)=FVAR(1)
6.a Ternary CH refined with riding coordinates:
 C13(H13)
6.b Secondary CH2 refined with riding coordinates:
 C11(H11A,H11B), C12(H12A,H12B), C14(H14A,H14B), C15(H15A,H15B), C16(H16A,H16B)
6.c Aromatic/amide H refined with riding coordinates:
 C2(H2), C3(H3), C4(H4), C5(H5), C7(H7), C8(H8), C9(H9), C10(H10)
;
_olex2_exptl_crystal_mounting_method 'nylon loop'
_olex2_submission_original_sample_id 3-280
_olex2_submission_special_instructions 'No special instructions were received'

loop_
_space_group_symop_operation_xyz
'x, y, z'
'-x, -y, z+1/2'
'x, -y, -z'
'-x, y, -z+1/2'
'x+1/2, y+1/2, z'
'-x+1/2, -y+1/2, z+1/2'
'x+1/2, -y+1/2, -z'
'-x+1/2, y+1/2, -z+1/2'

loop_
_atom_site_label
_atom_site_type_symbol
_atom_site_fract_x
_atom_site_fract_y
_atom_site_fract_z
_atom_site_U_iso_or_equiv
_atom_site_adp_type
_atom_site_occupancy
_atom_site_site_symmetry_order
_atom_site_calc_flag
_atom_site_refinement_flags_posn
_atom_site_refinement_flags_adp
_atom_site_refinement_flags_occupancy
_atom_site_disorder_assembly
_atom_site_disorder_group
C1 C 0.1130(11) 0.3074(10) 0.0912(9) 0.023(3) Uani 0.76(3) 1 d D . . A 2
C2 C 0.1016(11) 0.2330(11) 0.1540(10) 0.030(3) Uani 0.76(3) 1 d D . . A 2
H2 H 0.0615 0.1715 0.1410 0.037 Uiso 0.76(3) 1 calc R . . A 2
C3 C 0.1460(11) 0.2455(13) 0.2333(10) 0.041(4) Uani 0.76(3) 1 d D . . A 2
H3 H 0.1379 0.1929 0.2759 0.049 Uiso 0.76(3) 1 calc R . . A 2
C4 C 0.2052(10) 0.3376(13) 0.2537(8) 0.035(4) Uani 0.76(3) 1 d D . . A 2
H4 H 0.2376 0.3500 0.3092 0.042 Uiso 0.76(3) 1 calc R . . A 2
C5 C 0.2116(11) 0.4074(11) 0.1864(8) 0.029(3) Uani 0.76(3) 1 d D . . A 2
H5 H 0.2515 0.4697 0.1971 0.035 Uiso 0.76(3) 1 calc R . . A 2
C6 C 0.125(4) 0.332(3) 0.116(3) 0.023(3) Uani 0.24(3) 1 d D . . A 1
C7 C 0.122(3) 0.263(3) 0.185(3) 0.030(3) Uani 0.24(3) 1 d D . . A 1
H7 H 0.0837 0.1993 0.1790 0.037 Uiso 0.24(3) 1 calc R . . A 1
C8 C 0.172(4) 0.289(4) 0.259(3) 0.041(4) Uani 0.24(3) 1 d D . . A 1
H8 H 0.1713 0.2407 0.3055 0.049 Uiso 0.24(3) 1 calc R . . A 1
C9 C 0.227(3) 0.385(4) 0.270(2) 0.035(4) Uani 0.24(3) 1 d D . . A 1
H9 H 0.2598 0.4068 0.3228 0.042 Uiso 0.24(3) 1 calc R . . A 1
C10 C 0.227(4) 0.442(3) 0.195(2) 0.029(3) Uani 0.24(3) 1 d D . . A 1
H10 H 0.2653 0.5064 0.1972 0.035 Uiso 0.24(3) 1 calc R . . A 1
C11 C 0.075(5) 0.694(5) -0.031(4) 0.025(3) Uani 0.24(3) 1 d . . . A 1
H11A H 0.0072 0.7365 -0.0414 0.031 Uiso 0.24(3) 1 calc R . . A 1
H11B H 0.1294 0.7382 0.0009 0.031 Uiso 0.24(3) 1 calc R . . A 1
C12 C 0.0634(13) 0.7041(13) -0.0025(11) 0.025(3) Uani 0.76(3) 1 d . . . A 2
H12A H 0.1167 0.7412 0.0358 0.031 Uiso 0.76(3) 1 calc R . . A 2
H12B H -0.0069 0.7448 -0.0059 0.031 Uiso 0.76(3) 1 calc R . . A 2
C13 C -0.0661(5) 0.5592(5) -0.0043(6) 0.0280(15) Uani 1 1 d . . . . .
H13 H -0.0718 0.5791 -0.0670 0.034 Uiso 1 1 calc R . . . .
C14 C -0.1628(7) 0.6090(7) 0.0474(6) 0.040(2) Uani 1 1 d . . . . .
H14A H -0.1986 0.6647 0.0130 0.048 Uiso 1 1 calc R . . . .
H14B H -0.2206 0.5567 0.0621 0.048 Uiso 1 1 calc R . . . .
C15 C -0.1099(8) 0.6524(8) 0.1294(7) 0.049(2) Uani 1 1 d . . . . .
H15A H -0.1484 0.6257 0.1819 0.059 Uiso 1 1 calc R . . . .
H15B H -0.1137 0.7288 0.1298 0.059 Uiso 1 1 calc R . . . .
C16 C 0.0131(7) 0.6151(7) 0.1261(6) 0.0385(19) Uani 1 1 d . . . . .
H16A H 0.0638 0.6670 0.1527 0.046 Uiso 1 1 calc R . . . .
H16B H 0.0216 0.5490 0.1579 0.046 Uiso 1 1 calc R . . . .
N1 N 0.1670(11) 0.3956(12) 0.1079(10) 0.023(3) Uani 0.76(3) 1 d . . . A 2
N2 N 0.183(4) 0.420(4) 0.124(4) 0.023(3) Uani 0.24(3) 1 d . . . A 1
N3 N 0.0395(5) 0.6013(5) 0.0335(4) 0.0229(13) Uani 1 1 d . . . . .
Cl1 Cl 0.31456(16) 0.38277(14) -0.06410(13) 0.0346(5) Uani 1 1 d . . . . .
Co1 Co 0.18053(12) 0.5000 0.0000 0.0204(4) Uani 1 2 d S T P A .

loop_
_atom_site_aniso_label
_atom_site_aniso_U_11
_atom_site_aniso_U_22
_atom_site_aniso_U_33
_atom_site_aniso_U_23
_atom_site_aniso_U_13
_atom_site_aniso_U_12
C1 0.013(5) 0.023(7) 0.032(8) 0.002(5) 0.006(6) 0.004(4)
C2 0.024(5) 0.028(7) 0.040(8) 0.009(6) 0.001(5) 0.004(5)
C3 0.024(7) 0.055(10) 0.044(9) 0.025(7) 0.009(6) 0.006(6)
C4 0.019(6) 0.056(12) 0.029(6) 0.014(7) 0.002(5) 0.006(7)
C5 0.028(5) 0.038(8) 0.022(5) -0.003(5) -0.001(4) 0.002(5)
C6 0.013(5) 0.023(7) 0.032(8) 0.002(5) 0.006(6) 0.004(4)
C7 0.024(5) 0.028(7) 0.040(8) 0.009(6) 0.001(5) 0.004(5)
C8 0.024(7) 0.055(10) 0.044(9) 0.025(7) 0.009(6) 0.006(6)
C9 0.019(6) 0.056(12) 0.029(6) 0.014(7) 0.002(5) 0.006(7)
C10 0.028(5) 0.038(8) 0.022(5) -0.003(5) -0.001(4) 0.002(5)
C11 0.017(5) 0.024(5) 0.036(10) -0.004(7) 0.003(7) 0.003(4)
C12 0.017(5) 0.024(5) 0.036(10) -0.004(7) 0.003(7) 0.003(4)
C13 0.018(3) 0.030(4) 0.036(4) 0.000(3) 0.000(3) 0.002(3)
C14 0.028(4) 0.040(4) 0.053(5) 0.007(4) 0.004(4) 0.004(4)
C15 0.036(5) 0.050(5) 0.063(6) -0.007(5) 0.006(4) 0.016(4)
C16 0.029(4) 0.045(5) 0.041(5) -0.005(4) 0.006(4) 0.009(4)
N1 0.016(5) 0.031(9) 0.021(7) -0.003(5) -0.004(4) 0.003(5)
N2 0.016(5) 0.031(9) 0.021(7) -0.003(5) -0.004(4) 0.003(5)
N3 0.017(3) 0.022(3) 0.030(3) 0.000(2) -0.003(2) 0.002(2)
Cl1 0.0272(9) 0.0353(9) 0.0413(10) -0.0102(8) 0.0078(8) 0.0012(8)
Co1 0.0170(7) 0.0217(7) 0.0226(8) 0.0011(6) 0.000 0.000

loop_
_atom_type_symbol
_atom_type_description
_atom_type_scat_dispersion_real
_atom_type_scat_dispersion_imag
_atom_type_scat_source
C C 0.0181 0.0091 'International Tables Vol C Tables 4.2.6.8 and 6.1.1.4'
H H 0.0000 0.0000 'International Tables Vol C Tables 4.2.6.8 and 6.1.1.4'
Cl Cl 0.3639 0.7018 'International Tables Vol C Tables 4.2.6.8 and 6.1.1.4'
Co Co -2.3653 3.6143 'International Tables Vol C Tables 4.2.6.8 and 6.1.1.4'
N N 0.0311 0.0180 'International Tables Vol C Tables 4.2.6.8 and 6.1.1.4'

loop_
_geom_angle_atom_site_label_1
_geom_angle_atom_site_label_2
_geom_angle_atom_site_label_3
_geom_angle
_geom_angle_site_symmetry_1
_geom_angle_site_symmetry_3
C2 C1 C12 122.3(11) . 3_565
N1 C1 C2 120.8(12) . .
N1 C1 C12 116.8(11) . 3_565
C3 C2 C1 121.2(12) . .
C2 C3 C4 119.9(10) . .
C5 C4 C3 114.4(11) . .
N1 C5 C4 125.9(12) . .
C7 C6 C11 121(4) . 3_565
N2 C6 C7 120(4) . .
N2 C6 C11 118(4) . 3_565
C8 C7 C6 119(3) . .
C7 C8 C9 122(3) . .
C10 C9 C8 112(3) . .
N2 C10 C9 128(4) . .
C6 C11 N3 119(4) 3_565 .
N3 C12 C1 109.3(10) . 3_565
C13 C13 C14 111.9(6) 3_565 .
N3 C13 C13 109.4(5) . 3_565
N3 C13 C14 106.1(6) . .
C15 C14 C13 105.9(7) . .
C14 C15 C16 104.5(7) . .
N3 C16 C15 105.8(7) . .
C1 N1 Co1 115.2(9) . .
C5 N1 C1 117.8(14) . .
C5 N1 Co1 126.9(9) . .
C6 N2 Co1 109(3) . .
C10 N2 C6 119(6) . .
C10 N2 Co1 131(4) . .
C11 N3 Co1 96(2) . .
C12 N3 C13 110.4(8) . .
C12 N3 C16 107.3(8) . .
C12 N3 Co1 107.8(6) . .
C13 N3 C11 105(2) . .
C13 N3 Co1 109.6(4) . .
C16 N3 C11 124(2) . .
C16 N3 C13 104.0(6) . .
C16 N3 Co1 117.6(5) . .
N1 Co1 N1 171.4(7) . 3_565
N1 Co1 N3 75.4(4) 3_565 .
N1 Co1 N3 75.4(4) . 3_565
N1 Co1 N3 97.9(4) 3_565 3_565
N1 Co1 N3 97.9(4) . .
N1 Co1 Cl1 97.5(4) 3_565 .
N1 Co1 Cl1 97.5(4) . 3_565
N1 Co1 Cl1 88.2(3) 3_565 3_565
N1 Co1 Cl1 88.2(3) . .
N2 Co1 N2 179(3) 3_565 .
N2 Co1 N3 95.2(13) 3_565 3_565
N2 Co1 N3 85.9(13) 3_565 .
N2 Co1 N3 95.2(12) . .
N2 Co1 N3 85.9(13) . 3_565
N2 Co1 Cl1 92.8(12) . .
N2 Co1 Cl1 86.3(13) . 3_565
N2 Co1 Cl1 92.8(12) 3_565 3_565
N2 Co1 Cl1 86.3(13) 3_565 .
N3 Co1 N3 80.1(3) 3_565 .
N3 Co1 Cl1 168.23(17) 3_565 3_565
N3 Co1 Cl1 168.23(17) . .
N3 Co1 Cl1 91.90(16) 3_565 .
N3 Co1 Cl1 91.90(16) . 3_565
Cl1 Co1 Cl1 97.24(11) . 3_565

loop_
_geom_bond_atom_site_label_1
_geom_bond_atom_site_label_2
_geom_bond_distance
_geom_bond_site_symmetry_2
C1 C2 1.370(14) .
C1 C12 1.492(16) 3_565
C1 N1 1.335(15) .
C2 C3 1.34(2) .
C3 C4 1.42(2) .
C4 C5 1.375(15) .
C5 N1 1.327(18) .
C6 C7 1.37(3) .
C6 C11 1.48(6) 3_565
C6 N2 1.33(6) .
C7 C8 1.33(3) .
C8 C9 1.41(3) .
C9 C10 1.37(3) .
C10 N2 1.25(7) .
C11 C6 1.48(6) 3_565
C11 N3 1.61(7) .
C12 C1 1.492(16) 3_565
C12 N3 1.468(18) .
C13 C13 1.539(14) 3_565
C13 C14 1.539(11) .
C13 N3 1.487(9) .
C14 C15 1.518(14) .
C15 C16 1.542(11) .
C16 N3 1.470(11) .
N1 Co1 2.145(17) .
N2 Co1 2.17(7) .
N3 Co1 2.190(6) .
Cl1 Co1 2.411(2) .
Co1 N1 2.145(17) 3_565
Co1 N2 2.17(7) 3_565
Co1 N3 2.190(6) 3_565
Co1 Cl1 2.411(2) 3_565
